data_4301692
loop_
_publ_author_name
'Jhon A. Balanta-D\'iaz'
'M\'onica Moya-Cabrera'
'Vojtech Jancik'
'Leslie W. Pineda-Cede\~no'
'Rub\'en A. Toscano'
'Raymundo Cea-Olivares'

_publ_section_title
;
Structural Variety of Alkali Metal Compounds Containing P-E-M (E = S,
Se; M = Li, Na, K) Units Derived from Nitrogen Rich Heterocycles
;
_journal_name_full 'Inorganic Chemistry'
_journal_page_first 2518
_journal_page_last 2525
_journal_paper_doi 10.1021/ic801950q
_journal_volume 48
_journal_year 2009
_chemical_formula_moiety 'C52 H40 K2 N6  P4 S4, 0.5(C4 H8 O)'
_chemical_formula_sum 'C54 H44 K2 N6 O0.5 P4 S4'
_chemical_formula_weight 1115.27
_chemical_name_systematic
;
 ?
;
_space_group_IT_number 2
_symmetry_cell_setting triclinic
_symmetry_space_group_name_Hall '-P 1'
_symmetry_space_group_name_H-M 'P -1'
_atom_sites_solution_hydrogens geom
_atom_sites_solution_primary direct
_atom_sites_solution_secondary difmap
_audit_creation_method SHELXL-97
_cell_angle_alpha 105.41(3)
_cell_angle_beta 109.62(2)
_cell_angle_gamma 90.31(2)
_cell_formula_units_Z 2
_cell_length_a 13.546(2)
_cell_length_b 13.881(2)
_cell_length_c 15.687(3)
_cell_measurement_reflns_used 5460
_cell_measurement_temperature 173(2)
_cell_measurement_theta_max 25.24
_cell_measurement_theta_min 2.33
_cell_volume 2663.9(9)
_computing_cell_refinement 'Bruker AXS SAINT (v 7.01A, Bruker 2003)'
_computing_data_collection 'SMART V 5.625 (Bruker, 1999)'
_computing_data_reduction 'Bruker AXS SAINT (v 7.01A, Bruker 2003)'
_computing_molecular_graphics 'Bruker AXS SHELXTL (v 6.12)'
_computing_publication_material 'SHELXL-97 (Sheldrick, 1997)'
_computing_structure_refinement 'SHELXL-97 (Sheldrick, 1997)'
_computing_structure_solution 'SHELXS-97 (Sheldrick, 1990)'
_diffrn_ambient_temperature 173(2)
_diffrn_detector_area_resol_mean 0.661
_diffrn_measured_fraction_theta_full 0.999
_diffrn_measured_fraction_theta_max 0.999
_diffrn_measurement_device_type 'Bruker Smart Apex CCD diffractometer'
_diffrn_measurement_method 'omega scan'
_diffrn_radiation_monochromator graphite
_diffrn_radiation_source 'fine-focus sealed tube'
_diffrn_radiation_type MoK\a
_diffrn_radiation_wavelength 0.71073
_diffrn_reflns_av_R_equivalents 0.0709
_diffrn_reflns_av_sigmaI/netI 0.0858
_diffrn_reflns_limit_h_max 16
_diffrn_reflns_limit_h_min -16
_diffrn_reflns_limit_k_max 16
_diffrn_reflns_limit_k_min -16
_diffrn_reflns_limit_l_max 18
_diffrn_reflns_limit_l_min -18
_diffrn_reflns_number 26380
_diffrn_reflns_theta_full 25.03
_diffrn_reflns_theta_max 25.03
_diffrn_reflns_theta_min 1.53
_exptl_absorpt_coefficient_mu 0.499
_exptl_absorpt_correction_T_max 0.9764
_exptl_absorpt_correction_T_min 0.9164
_exptl_absorpt_correction_type multi-scan
_exptl_absorpt_process_details 'Sadabs, Sheldrick 1996'
_exptl_crystal_colour colorless
_exptl_crystal_density_diffrn 1.390
_exptl_crystal_density_method 'not measured'
_exptl_crystal_description block
_exptl_crystal_F_000 1152
_exptl_crystal_size_max 0.18
_exptl_crystal_size_mid 0.16
_exptl_crystal_size_min 0.05
_refine_diff_density_max 0.519
_refine_diff_density_min -0.368
_refine_diff_density_rms 0.074
_refine_ls_extinction_method none
_refine_ls_goodness_of_fit_ref 1.013
_refine_ls_hydrogen_treatment constr
_refine_ls_matrix_type full
_refine_ls_number_parameters 704
_refine_ls_number_reflns 9412
_refine_ls_number_restraints 180
_refine_ls_restrained_S_all 1.004
_refine_ls_R_factor_all 0.0869
_refine_ls_R_factor_gt 0.0569
_refine_ls_shift/su_max 0.001
_refine_ls_shift/su_mean 0.000
_refine_ls_structure_factor_coef Fsqd
_refine_ls_weighting_details 'calc w=1/[\s^2^(Fo^2^)+(0.0532P)^2^+0.0000P] where P=(Fo^2^+2Fc^2^)/3'
_refine_ls_weighting_scheme calc
_refine_ls_wR_factor_gt 0.1154
_refine_ls_wR_factor_ref 0.1278
_reflns_number_gt 6638
_reflns_number_total 9412
_reflns_threshold_expression >2sigma(I)
_cod_data_source_file ic801950q_si_002_6.cif
_cod_data_source_block Compound6
_cod_depositor_comments
;
The following automatic conversions were performed:
'_symmetry_cell_setting' value 'Triclinic' changed to 'triclinic'
according to '/home/saulius/struct/CIF-dictionaries/cif_core.dic'
dictionary named 'cif_core.dic' version 2.4.1 from 2010-06-29.

Automatic conversion script
Id: cif_fix_enum 1527 2010-12-29 10:47:43Z saulius 
;
_cod_original_formula_sum 'C54 H44 K2 N6 O0.50 P4 S4'
_cod_database_code 4301692

loop_
_symmetry_equiv_pos_as_xyz
'x, y, z'
'-x, -y, -z'

loop_
_atom_site_label
_atom_site_type_symbol
_atom_site_fract_x
_atom_site_fract_y
_atom_site_fract_z
_atom_site_U_iso_or_equiv
_atom_site_adp_type
_atom_site_occupancy
_atom_site_symmetry_multiplicity
_atom_site_calc_flag
_atom_site_refinement_flags
_atom_site_disorder_assembly
_atom_site_disorder_group
K1 K 0.15988(7) 0.50715(7) 0.59539(6) 0.0366(2) Uani 1 1 d . . .
K2 K 0.34038(7) 0.45484(7) 0.41069(6) 0.0352(2) Uani 1 1 d . . .
P1 P -0.14875(7) 0.23350(7) 0.27760(6) 0.0231(2) Uani 1 1 d . . .
P2 P 0.11756(7) 0.17390(7) 0.21936(6) 0.0225(2) Uani 1 1 d . . .
P3 P 0.64067(7) 0.34619(7) 0.70612(7) 0.0235(2) Uani 1 1 d . . .
P4 P 0.36469(7) 0.29071(7) 0.73841(6) 0.0216(2) Uani 1 1 d . . .
S1 S -0.20465(8) 0.24819(8) 0.38003(7) 0.0306(2) Uani 1 1 d . . .
S2 S 0.04926(8) 0.17447(8) 0.08856(7) 0.0328(3) Uani 1 1 d . . .
S3 S 0.69796(8) 0.32009(8) 0.60355(7) 0.0329(3) Uani 1 1 d . . .
S4 S 0.42943(8) 0.32704(8) 0.87540(6) 0.0323(3) Uani 1 1 d . . .
N1 N 0.0052(2) 0.3806(2) 0.3851(2) 0.0265(7) Uani 1 1 d . . .
N2 N 0.1054(2) 0.4144(2) 0.4056(2) 0.0327(8) Uani 1 1 d . . .
N3 N 0.1515(2) 0.3475(2) 0.3572(2) 0.0299(8) Uani 1 1 d . . .
N4 N 0.4967(2) 0.4542(2) 0.6218(2) 0.0300(8) Uani 1 1 d . . .
N5 N 0.3979(2) 0.4779(2) 0.6037(2) 0.0348(8) Uani 1 1 d . . .
N6 N 0.3467(2) 0.4264(2) 0.6395(2) 0.0280(7) Uani 1 1 d . . .
C1 C -0.0144(3) 0.2893(3) 0.3201(2) 0.0213(8) Uani 1 1 d . . .
C2 C 0.0791(3) 0.2677(3) 0.3028(2) 0.0214(8) Uani 1 1 d . . .
C3 C -0.1590(3) 0.1046(3) 0.2082(3) 0.0271(9) Uani 1 1 d . . .
C4 C -0.1766(3) 0.0803(3) 0.1121(3) 0.0333(10) Uani 1 1 d . . .
H4A H -0.1807 0.1321 0.0821 0.040 Uiso 1 1 calc R . .
C5 C -0.1881(3) -0.0195(3) 0.0598(3) 0.0450(12) Uani 1 1 d . . .
H5A H -0.1997 -0.0361 -0.0058 0.054 Uiso 1 1 calc R . .
C6 C -0.1827(3) -0.0948(3) 0.1032(4) 0.0490(13) Uani 1 1 d . . .
H6A H -0.1910 -0.1632 0.0673 0.059 Uiso 1 1 calc R . .
C7 C -0.1652(3) -0.0711(3) 0.1985(4) 0.0471(12) Uani 1 1 d . . .
H7A H -0.1609 -0.1232 0.2281 0.057 Uiso 1 1 calc R . .
C8 C -0.1539(3) 0.0280(3) 0.2511(3) 0.0375(10) Uani 1 1 d . . .
H8A H -0.1427 0.0439 0.3166 0.045 Uiso 1 1 calc R . .
C9 C -0.2171(3) 0.3033(3) 0.1960(2) 0.0253(9) Uani 1 1 d . . .
C10 C -0.3208(3) 0.3202(3) 0.1851(3) 0.0384(10) Uani 1 1 d . . .
H10A H -0.3550 0.2951 0.2199 0.046 Uiso 1 1 calc R . .
C11 C -0.3749(3) 0.3735(3) 0.1237(3) 0.0441(11) Uani 1 1 d . . .
H11A H -0.4459 0.3850 0.1167 0.053 Uiso 1 1 calc R . .
C12 C -0.3258(4) 0.4098(3) 0.0732(3) 0.0417(11) Uani 1 1 d . . .
H12A H -0.3629 0.4463 0.0312 0.050 Uiso 1 1 calc R . .
C13 C -0.2224(3) 0.3931(3) 0.0834(3) 0.0363(10) Uani 1 1 d . . .
H13A H -0.1888 0.4179 0.0481 0.044 Uiso 1 1 calc R . .
C14 C -0.1681(3) 0.3406(3) 0.1449(3) 0.0309(9) Uani 1 1 d . . .
H14A H -0.0968 0.3299 0.1523 0.037 Uiso 1 1 calc R . .
C15 C 0.1021(3) 0.0545(3) 0.2412(3) 0.0279(9) Uani 1 1 d . . .
C16 C 0.0880(3) -0.0328(3) 0.1687(3) 0.0367(10) Uani 1 1 d . . .
H16A H 0.0782 -0.0289 0.1068 0.044 Uiso 1 1 calc R . .
C17 C 0.0883(3) -0.1254(3) 0.1857(4) 0.0505(13) Uani 1 1 d . . .
H17A H 0.0797 -0.1848 0.1357 0.061 Uiso 1 1 calc R . .
C18 C 0.1006(4) -0.1320(4) 0.2731(4) 0.0576(14) Uani 1 1 d . . .
H18A H 0.1007 -0.1962 0.2838 0.069 Uiso 1 1 calc R . .
C19 C 0.1130(3) -0.0469(4) 0.3470(4) 0.0544(14) Uani 1 1 d . . .
H19A H 0.1213 -0.0525 0.4080 0.065 Uiso 1 1 calc R . .
C20 C 0.1133(3) 0.0472(3) 0.3312(3) 0.0402(11) Uani 1 1 d . . .
H20A H 0.1211 0.1063 0.3813 0.048 Uiso 1 1 calc R . .
C21 C 0.2603(3) 0.2062(3) 0.2616(2) 0.0239(8) Uani 1 1 d . . .
C22 C 0.3052(3) 0.2409(3) 0.2068(3) 0.0391(11) Uani 1 1 d . . .
H22A H 0.2625 0.2454 0.1463 0.047 Uiso 1 1 calc R . .
C23 C 0.4125(3) 0.2693(4) 0.2401(3) 0.0556(14) Uani 1 1 d . . .
H23A H 0.4428 0.2926 0.2018 0.067 Uiso 1 1 calc R . .
C24 C 0.4761(3) 0.2642(3) 0.3277(3) 0.0437(11) Uani 1 1 d . . .
H24A H 0.5496 0.2845 0.3502 0.052 Uiso 1 1 calc R . .
C25 C 0.4316(3) 0.2292(3) 0.3827(3) 0.0341(10) Uani 1 1 d . . .
H25A H 0.4747 0.2246 0.4430 0.041 Uiso 1 1 calc R . .
C26 C 0.3243(3) 0.2010(3) 0.3499(3) 0.0297(9) Uani 1 1 d . . .
H26A H 0.2942 0.1778 0.3884 0.036 Uiso 1 1 calc R . .
C27 C 0.5100(3) 0.3857(3) 0.6715(2) 0.0217(8) Uani 1 1 d . . .
C28 C 0.4137(3) 0.3682(3) 0.6824(2) 0.0229(8) Uani 1 1 d . . .
C29 C 0.6420(3) 0.2382(3) 0.7512(3) 0.0246(8) Uani 1 1 d . . .
C30 C 0.6630(3) 0.2493(3) 0.8459(3) 0.0356(10) Uani 1 1 d . . .
H30A H 0.6742 0.3144 0.8890 0.043 Uiso 1 1 calc R . .
C31 C 0.6676(3) 0.1649(3) 0.8776(3) 0.0428(11) Uani 1 1 d . . .
H31A H 0.6820 0.1723 0.9427 0.051 Uiso 1 1 calc R . .
C32 C 0.6517(3) 0.0711(3) 0.8160(3) 0.0459(12) Uani 1 1 d . . .
H32A H 0.6553 0.0135 0.8383 0.055 Uiso 1 1 calc R . .
C33 C 0.6307(3) 0.0603(3) 0.7225(3) 0.0408(11) Uani 1 1 d . . .
H33A H 0.6187 -0.0051 0.6796 0.049 Uiso 1 1 calc R . .
C34 C 0.6269(3) 0.1431(3) 0.6899(3) 0.0329(10) Uani 1 1 d . . .
H34A H 0.6138 0.1349 0.6248 0.039 Uiso 1 1 calc R . .
C35 C 0.7160(3) 0.4501(3) 0.8070(3) 0.0261(9) Uani 1 1 d . . .
C36 C 0.6695(3) 0.5073(3) 0.8677(3) 0.0333(10) Uani 1 1 d . . .
H36A H 0.5963 0.4940 0.8550 0.040 Uiso 1 1 calc R . .
C37 C 0.7284(4) 0.5831(3) 0.9458(3) 0.0388(11) Uani 1 1 d . . .
H37A H 0.6962 0.6212 0.9872 0.047 Uiso 1 1 calc R . .
C38 C 0.8345(4) 0.6036(3) 0.9639(3) 0.0501(12) Uani 1 1 d . . .
H38A H 0.8752 0.6560 1.0177 0.060 Uiso 1 1 calc R . .
C39 C 0.8813(4) 0.5485(4) 0.9043(4) 0.0600(14) Uani 1 1 d . . .
H39A H 0.9542 0.5631 0.9164 0.072 Uiso 1 1 calc R . .
C40 C 0.8220(3) 0.4717(3) 0.8265(3) 0.0489(12) Uani 1 1 d . . .
H40A H 0.8549 0.4331 0.7859 0.059 Uiso 1 1 calc R . .
C41 C 0.3733(3) 0.1630(3) 0.6770(2) 0.0223(8) Uani 1 1 d . . .
C42 C 0.3746(3) 0.0880(3) 0.7205(3) 0.0294(9) Uani 1 1 d . . .
H42A H 0.3794 0.1048 0.7847 0.035 Uiso 1 1 calc R . .
C43 C 0.3691(3) -0.0116(3) 0.6703(3) 0.0398(11) Uani 1 1 d . . .
H43A H 0.3702 -0.0629 0.7004 0.048 Uiso 1 1 calc R . .
C44 C 0.3619(3) -0.0368(3) 0.5781(3) 0.0420(11) Uani 1 1 d . . .
H44A H 0.3562 -0.1054 0.5437 0.050 Uiso 1 1 calc R . .
C45 C 0.3629(3) 0.0379(3) 0.5347(3) 0.0436(11) Uani 1 1 d . . .
H45A H 0.3597 0.0206 0.4710 0.052 Uiso 1 1 calc R . .
C46 C 0.3686(3) 0.1371(3) 0.5840(3) 0.0332(10) Uani 1 1 d . . .
H46A H 0.3694 0.1881 0.5541 0.040 Uiso 1 1 calc R . .
C47 C 0.2238(3) 0.3034(3) 0.6991(2) 0.0239(8) Uani 1 1 d . . .
C48 C 0.1807(3) 0.3617(3) 0.7607(3) 0.0393(11) Uani 1 1 d . . .
H48A H 0.2243 0.3932 0.8242 0.047 Uiso 1 1 calc R . .
C49 C 0.0741(3) 0.3751(4) 0.7310(4) 0.0569(14) Uani 1 1 d . . .
H49A H 0.0456 0.4154 0.7744 0.068 Uiso 1 1 calc R . .
C50 C 0.0100(3) 0.3306(4) 0.6399(4) 0.0493(12) Uani 1 1 d . . .
H50A H -0.0624 0.3412 0.6197 0.059 Uiso 1 1 calc R . .
C51 C 0.0506(3) 0.2709(4) 0.5779(3) 0.0451(12) Uani 1 1 d . . .
H51A H 0.0060 0.2388 0.5149 0.054 Uiso 1 1 calc R . .
C52 C 0.1570(3) 0.2572(3) 0.6070(3) 0.0397(11) Uani 1 1 d . . .
H52A H 0.1845 0.2157 0.5634 0.048 Uiso 1 1 calc R . .
O1 O 0.507(2) -0.085(2) 1.0188(17) 0.081(4) Uani 0.263(11) 1 d PDU A -1
C53 C 0.507(2) -0.071(2) 0.9239(17) 0.079(4) Uani 0.263(11) 1 d PDU A -1
H53A H 0.5789 -0.0597 0.9235 0.094 Uiso 0.263(11) 1 calc PR A -1
H53B H 0.4663 -0.1278 0.8691 0.094 Uiso 0.263(11) 1 calc PR A -1
C54 C 0.454(4) 0.018(2) 0.9291(18) 0.077(4) Uani 0.263(11) 1 d PDU A -1
H54A H 0.4728 0.0574 0.8915 0.092 Uiso 0.263(11) 1 calc PR A -1
H54B H 0.3766 -0.0005 0.9018 0.092 Uiso 0.263(11) 1 calc PR A -1
C55 C 0.482(3) 0.079(2) 1.025(2) 0.081(4) Uani 0.263(11) 1 d PDU A -1
H55A H 0.4179 0.1043 1.0361 0.097 Uiso 0.263(11) 1 calc PR A -1
H55B H 0.5312 0.1374 1.0359 0.097 Uiso 0.263(11) 1 calc PR A -1
C56 C 0.530(4) 0.022(3) 1.089(2) 0.081(4) Uani 0.263(11) 1 d PDU A -1
H56A H 0.4967 0.0273 1.1374 0.097 Uiso 0.263(11) 1 calc PR A -1
H56B H 0.6069 0.0425 1.1212 0.097 Uiso 0.263(11) 1 calc PR A -1
O1A O 0.4926(19) -0.0286(18) 1.0749(15) 0.081(4) Uani 0.237(11) 1 d PDU A -2
C53A C 0.461(3) -0.094(2) 0.9709(18) 0.083(4) Uani 0.237(11) 1 d PDU A -2
H53C H 0.5145 -0.1396 0.9613 0.100 Uiso 0.237(11) 1 calc PR A -2
H53D H 0.3912 -0.1328 0.9484 0.100 Uiso 0.237(11) 1 calc PR A -2
C54A C 0.458(5) -0.015(2) 0.9272(18) 0.079(4) Uani 0.237(11) 1 d PDU A -2
H54C H 0.5142 -0.0211 0.8989 0.095 Uiso 0.237(11) 1 calc PR A -2
H54D H 0.3897 -0.0231 0.8754 0.095 Uiso 0.237(11) 1 calc PR A -2
C55A C 0.473(4) 0.084(2) 0.991(2) 0.077(4) Uani 0.237(11) 1 d PDU A -2
H55C H 0.5084 0.1319 0.9714 0.093 Uiso 0.237(11) 1 calc PR A -2
H55D H 0.4044 0.1063 0.9922 0.093 Uiso 0.237(11) 1 calc PR A -2
C56A C 0.537(3) 0.078(2) 1.0830(19) 0.080(4) Uani 0.237(11) 1 d PDU A -2
H56C H 0.5250 0.1308 1.1340 0.096 Uiso 0.237(11) 1 calc PR A -2
H56D H 0.6133 0.0822 1.0919 0.096 Uiso 0.237(11) 1 calc PR A -2

loop_
_atom_site_aniso_label
_atom_site_aniso_U_11
_atom_site_aniso_U_22
_atom_site_aniso_U_33
_atom_site_aniso_U_23
_atom_site_aniso_U_13
_atom_site_aniso_U_12
K1 0.0261(5) 0.0364(6) 0.0392(5) 0.0014(4) 0.0084(4) 0.0140(4)
K2 0.0252(5) 0.0353(6) 0.0462(5) 0.0152(4) 0.0112(4) -0.0063(4)
P1 0.0164(5) 0.0227(6) 0.0286(5) 0.0051(4) 0.0075(4) 0.0013(4)
P2 0.0195(5) 0.0211(5) 0.0261(5) 0.0030(4) 0.0101(4) 0.0021(4)
P3 0.0189(5) 0.0219(6) 0.0308(5) 0.0072(4) 0.0104(4) 0.0043(4)
P4 0.0186(5) 0.0227(5) 0.0244(5) 0.0067(4) 0.0087(4) 0.0027(4)
S1 0.0252(6) 0.0360(6) 0.0335(5) 0.0093(4) 0.0141(4) 0.0016(4)
S2 0.0307(6) 0.0381(6) 0.0262(5) 0.0061(4) 0.0082(4) 0.0018(5)
S3 0.0319(6) 0.0338(6) 0.0399(6) 0.0101(5) 0.0214(5) 0.0078(5)
S4 0.0300(6) 0.0401(7) 0.0233(5) 0.0063(4) 0.0072(4) 0.0052(5)
N1 0.0165(18) 0.0230(18) 0.0357(18) 0.0008(14) 0.0096(14) 0.0021(14)
N2 0.0230(19) 0.0253(19) 0.0411(19) -0.0033(15) 0.0104(15) -0.0010(15)
N3 0.0226(18) 0.0267(19) 0.0378(19) -0.0006(15) 0.0148(15) 0.0018(15)
N4 0.0249(19) 0.0247(19) 0.046(2) 0.0163(15) 0.0152(16) 0.0041(15)
N5 0.024(2) 0.035(2) 0.052(2) 0.0219(17) 0.0130(16) 0.0062(16)
N6 0.0210(18) 0.0262(19) 0.0397(19) 0.0141(15) 0.0104(15) 0.0027(14)
C1 0.015(2) 0.021(2) 0.0258(19) 0.0049(16) 0.0058(15) 0.0044(15)
C2 0.016(2) 0.020(2) 0.0253(19) 0.0036(16) 0.0061(16) -0.0010(16)
C3 0.012(2) 0.023(2) 0.043(2) 0.0055(18) 0.0092(17) -0.0011(16)
C4 0.028(2) 0.028(2) 0.040(2) 0.0034(18) 0.0110(19) 0.0038(18)
C5 0.037(3) 0.038(3) 0.048(3) -0.005(2) 0.013(2) 0.005(2)
C6 0.034(3) 0.028(3) 0.074(3) -0.010(2) 0.023(2) -0.003(2)
C7 0.042(3) 0.025(3) 0.086(4) 0.016(2) 0.037(3) 0.010(2)
C8 0.030(3) 0.034(3) 0.053(3) 0.012(2) 0.020(2) 0.0019(19)
C9 0.020(2) 0.022(2) 0.027(2) -0.0011(16) 0.0065(16) -0.0001(16)
C10 0.028(3) 0.050(3) 0.040(2) 0.015(2) 0.014(2) 0.007(2)
C11 0.029(3) 0.060(3) 0.044(3) 0.018(2) 0.010(2) 0.022(2)
C12 0.051(3) 0.032(3) 0.035(2) 0.0116(19) 0.005(2) 0.013(2)
C13 0.039(3) 0.035(3) 0.035(2) 0.0138(19) 0.010(2) 0.004(2)
C14 0.024(2) 0.029(2) 0.037(2) 0.0075(18) 0.0091(18) 0.0020(18)
C15 0.019(2) 0.029(2) 0.037(2) 0.0089(18) 0.0109(17) 0.0044(17)
C16 0.028(2) 0.025(2) 0.054(3) 0.008(2) 0.013(2) 0.0010(18)
C17 0.037(3) 0.028(3) 0.082(4) 0.007(2) 0.021(3) 0.002(2)
C18 0.036(3) 0.035(3) 0.103(4) 0.034(3) 0.015(3) 0.001(2)
C19 0.039(3) 0.064(4) 0.066(3) 0.044(3) 0.007(2) -0.004(3)
C20 0.025(2) 0.051(3) 0.048(3) 0.022(2) 0.011(2) 0.000(2)
C21 0.024(2) 0.016(2) 0.034(2) 0.0058(16) 0.0132(17) 0.0040(16)
C22 0.029(3) 0.052(3) 0.044(3) 0.022(2) 0.016(2) 0.001(2)
C23 0.028(3) 0.080(4) 0.069(3) 0.033(3) 0.022(2) 0.001(3)
C24 0.019(2) 0.043(3) 0.068(3) 0.015(2) 0.014(2) 0.001(2)
C25 0.023(2) 0.032(2) 0.042(2) 0.0101(19) 0.0061(19) 0.0056(18)
C26 0.026(2) 0.028(2) 0.036(2) 0.0094(18) 0.0116(18) 0.0051(18)
C27 0.019(2) 0.018(2) 0.030(2) 0.0079(16) 0.0086(16) 0.0001(16)
C28 0.018(2) 0.022(2) 0.0271(19) 0.0061(16) 0.0072(16) 0.0036(16)
C29 0.016(2) 0.021(2) 0.041(2) 0.0121(17) 0.0113(17) 0.0071(16)
C30 0.033(3) 0.034(3) 0.037(2) 0.0118(19) 0.0069(19) 0.0048(19)
C31 0.041(3) 0.045(3) 0.047(3) 0.025(2) 0.013(2) 0.009(2)
C32 0.033(3) 0.039(3) 0.080(4) 0.036(3) 0.024(2) 0.015(2)
C33 0.041(3) 0.026(2) 0.061(3) 0.010(2) 0.027(2) 0.009(2)
C34 0.032(2) 0.025(2) 0.044(2) 0.0066(19) 0.0185(19) 0.0056(18)
C35 0.020(2) 0.017(2) 0.036(2) 0.0049(17) 0.0061(17) -0.0030(16)
C36 0.030(2) 0.031(2) 0.041(2) 0.0105(19) 0.0141(19) 0.0045(19)
C37 0.051(3) 0.029(2) 0.035(2) 0.0085(19) 0.014(2) 0.006(2)
C38 0.051(3) 0.037(3) 0.046(3) 0.002(2) 0.003(2) -0.009(2)
C39 0.032(3) 0.052(3) 0.077(4) -0.005(3) 0.012(3) -0.015(2)
C40 0.034(3) 0.048(3) 0.061(3) 0.004(2) 0.022(2) -0.001(2)
C41 0.016(2) 0.023(2) 0.0268(19) 0.0070(16) 0.0056(16) 0.0004(16)
C42 0.024(2) 0.035(3) 0.032(2) 0.0108(18) 0.0123(18) 0.0002(18)
C43 0.039(3) 0.028(3) 0.050(3) 0.013(2) 0.011(2) -0.002(2)
C44 0.041(3) 0.021(2) 0.051(3) -0.001(2) 0.009(2) 0.006(2)
C45 0.054(3) 0.037(3) 0.033(2) -0.001(2) 0.014(2) 0.009(2)
C46 0.039(3) 0.030(2) 0.030(2) 0.0077(18) 0.0123(19) 0.0056(19)
C47 0.015(2) 0.024(2) 0.035(2) 0.0113(17) 0.0091(17) 0.0016(16)
C48 0.025(2) 0.039(3) 0.046(3) -0.001(2) 0.013(2) 0.0004(19)
C49 0.028(3) 0.065(4) 0.075(4) 0.006(3) 0.026(3) 0.014(2)
C50 0.019(2) 0.060(3) 0.076(4) 0.032(3) 0.016(2) 0.008(2)
C51 0.025(3) 0.057(3) 0.047(3) 0.018(2) 0.002(2) -0.001(2)
C52 0.031(3) 0.049(3) 0.037(2) 0.008(2) 0.011(2) 0.003(2)
O1 0.086(9) 0.105(7) 0.055(7) 0.035(6) 0.018(7) -0.021(7)
C53 0.081(9) 0.102(7) 0.056(6) 0.035(6) 0.020(7) -0.024(7)
C54 0.077(8) 0.099(8) 0.060(6) 0.035(6) 0.022(7) -0.027(8)
C55 0.079(8) 0.102(7) 0.062(7) 0.031(6) 0.021(7) -0.027(7)
C56 0.081(9) 0.105(8) 0.060(6) 0.031(7) 0.022(7) -0.025(8)
O1A 0.086(9) 0.102(8) 0.060(6) 0.034(6) 0.024(7) -0.018(7)
C53A 0.086(9) 0.102(7) 0.063(7) 0.032(6) 0.022(7) -0.019(8)
C54A 0.078(8) 0.103(7) 0.060(6) 0.031(6) 0.023(6) -0.027(8)
C55A 0.078(9) 0.103(7) 0.057(7) 0.033(6) 0.023(7) -0.027(8)
C56A 0.082(9) 0.104(7) 0.057(6) 0.032(7) 0.023(7) -0.021(8)

loop_
_atom_type_symbol
_atom_type_description
_atom_type_scat_dispersion_real
_atom_type_scat_dispersion_imag
_atom_type_scat_source
C C 0.0033 0.0016 'International Tables Vol C Tables 4.2.6.8 and 6.1.1.4'
H H 0.0000 0.0000 'International Tables Vol C Tables 4.2.6.8 and 6.1.1.4'
N N 0.0061 0.0033 'International Tables Vol C Tables 4.2.6.8 and 6.1.1.4'
P P 0.1023 0.0942 'International Tables Vol C Tables 4.2.6.8 and 6.1.1.4'
S S 0.1246 0.1234 'International Tables Vol C Tables 4.2.6.8 and 6.1.1.4'
K K 0.2009 0.2494 'International Tables Vol C Tables 4.2.6.8 and 6.1.1.4'
O O 0.0106 0.0060 'International Tables Vol C Tables 4.2.6.8 and 6.1.1.4'

loop_
_geom_angle_atom_site_label_1
_geom_angle_atom_site_label_2
_geom_angle_atom_site_label_3
_geom_angle
_geom_angle_site_symmetry_1
_geom_angle_site_symmetry_3
_geom_angle_publ_flag
N6 K1 N2 93.24(10) . . ?
N6 K1 N1 160.85(9) . 2_566 ?
N2 K1 N1 105.91(9) . 2_566 ?
N6 K1 N5 24.16(8) . . ?
N2 K1 N5 85.11(9) . . ?
N1 K1 N5 154.53(9) 2_566 . ?
N6 K1 N1 109.62(9) . . ?
N2 K1 N1 23.84(8) . . ?
N1 K1 N1 88.85(8) 2_566 . ?
N5 K1 N1 107.11(8) . . ?
N6 K1 S1 109.43(7) . 2_566 ?
N2 K1 S1 105.34(8) . 2_566 ?
N1 K1 S1 65.38(7) 2_566 2_566 ?
N5 K1 S1 89.74(7) . 2_566 ?
N1 K1 S1 113.64(7) . 2_566 ?
N6 K1 C9 97.48(9) . 2_566 ?
N2 K1 C9 159.72(10) . 2_566 ?
N1 K1 C9 64.11(9) 2_566 2_566 ?
N5 K1 C9 97.76(9) . 2_566 ?
N1 K1 C9 152.89(8) . 2_566 ?
S1 K1 C9 54.80(7) 2_566 2_566 ?
N6 K1 C49 89.78(10) . . ?
N2 K1 C49 117.02(11) . . ?
N1 K1 C49 82.17(10) 2_566 . ?
N5 K1 C49 113.72(9) . . ?
N1 K1 C49 98.84(10) . . ?
S1 K1 C49 132.32(8) 2_566 . ?
C51 K1 C49 38.92(11) . . ?
C52 K1 C49 45.28(10) . . ?
C50 K1 C49 22.10(10) . . ?
C47 K1 C49 39.09(9) . . ?
N6 K1 C48 68.17(9) . . ?
N2 K1 C48 120.91(10) . . ?
N1 K1 C48 101.40(9) 2_566 . ?
N5 K1 C48 91.80(9) . . ?
N1 K1 C48 110.00(9) . . ?
S1 K1 C48 133.69(7) 2_566 . ?
C51 K1 C48 45.40(10) . . ?
C52 K1 C48 38.74(9) . . ?
C50 K1 C48 39.07(10) . . ?
C47 K1 C48 21.99(8) . . ?
C49 K1 C48 22.17(9) . . ?
N6 K1 C51 84.73(10) . . ?
N2 K1 C51 78.77(11) . . ?
N1 K1 C51 99.36(10) 2_566 . ?
N5 K1 C51 105.37(10) . . ?
N1 K1 C51 64.61(10) . . ?
S1 K1 C51 164.72(8) 2_566 . ?
C9 K1 C51 119.24(10) 2_566 . ?
N6 K1 C52 61.95(10) . . ?
N2 K1 C52 82.50(10) . . ?
N1 K1 C52 120.32(10) 2_566 . ?
N5 K1 C52 83.36(9) . . ?
N1 K1 C52 76.55(9) . . ?
S1 K1 C52 169.13(7) 2_566 . ?
C9 K1 C52 117.75(9) 2_566 . ?
C51 K1 C52 22.82(9) . . ?
N6 K1 C50 98.09(10) . . ?
N2 K1 C50 95.97(11) . . ?
N1 K1 C50 80.83(10) 2_566 . ?
N5 K1 C50 121.54(10) . . ?
N1 K1 C50 76.76(10) . . ?
S1 K1 C50 143.71(8) 2_566 . ?
C9 K1 C50 99.48(11) 2_566 . ?
C51 K1 C50 22.46(10) . . ?
C52 K1 C50 39.61(10) . . ?
N6 K1 C10 76.10(10) . 2_566 ?
N2 K1 C10 153.47(10) . 2_566 ?
N1 K1 C10 86.18(9) 2_566 2_566 ?
N5 K1 C10 75.27(9) . 2_566 ?
N1 K1 C10 171.29(9) . 2_566 ?
S1 K1 C10 57.72(8) 2_566 2_566 ?
C9 K1 C10 22.60(8) 2_566 2_566 ?
C51 K1 C10 123.30(10) . 2_566 ?
C52 K1 C10 112.14(10) . 2_566 ?
C50 K1 C10 109.42(11) . 2_566 ?
N6 K1 C47 52.53(9) . . ?
N2 K1 C47 103.23(10) . . ?
N1 K1 C47 121.26(9) 2_566 . ?
N5 K1 C47 76.60(8) . . ?
N1 K1 C47 99.10(9) . . ?
S1 K1 C47 147.04(7) 2_566 . ?
C9 K1 C47 96.95(9) 2_566 . ?
C51 K1 C47 39.89(9) . . ?
C52 K1 C47 22.55(8) . . ?
C50 K1 C47 46.13(9) . . ?
C10 K1 C47 89.59(9) 2_566 . ?
N3 K2 N5 96.94(10) . . ?
N3 K2 N4 154.21(10) . 2_666 ?
N5 K2 N4 108.81(10) . 2_666 ?
N3 K2 N2 24.32(8) . . ?
N5 K2 N2 84.73(9) . . ?
N4 K2 N2 156.61(9) 2_666 . ?
N3 K2 S3 108.94(8) . 2_666 ?
N5 K2 S3 102.87(8) . 2_666 ?
N4 K2 S3 67.42(7) 2_666 2_666 ?
N2 K2 S3 91.38(7) . 2_666 ?
N3 K2 N4 112.63(9) . . ?
N5 K2 N4 23.65(8) . . ?
N4 K2 N4 91.53(9) 2_666 . ?
N2 K2 N4 106.06(8) . . ?
S3 K2 N4 111.75(7) 2_666 . ?
N3 K2 C25 84.04(10) . . ?
N5 K2 C25 89.64(10) . . ?
N4 K2 C25 94.40(10) 2_666 . ?
N2 K2 C25 104.93(9) . . ?
S3 K2 C25 160.38(8) 2_666 . ?
N4 K2 C25 74.57(9) . . ?
N3 K2 C26 60.45(9) . . ?
N5 K2 C26 94.75(10) . . ?
N4 K2 C26 114.33(10) 2_666 . ?
N2 K2 C26 82.35(9) . . ?
S3 K2 C26 160.69(7) 2_666 . ?
N4 K2 C26 87.55(9) . . ?
C25 K2 C26 23.71(9) . . ?
N3 K2 C24 98.60(10) . . ?
N5 K2 C24 105.89(11) . . ?
N4 K2 C24 73.38(10) 2_666 . ?
N2 K2 C24 122.28(10) . . ?
S3 K2 C24 137.00(8) 2_666 . ?
N4 K2 C24 85.72(10) . . ?
C25 K2 C24 23.41(9) . . ?
C26 K2 C24 41.05(10) . . ?
N3 K2 C21 52.62(9) . . ?
N5 K2 C21 116.00(10) . . ?
N4 K2 C21 111.67(9) 2_666 . ?
N2 K2 C21 76.92(8) . . ?
S3 K2 C21 137.72(7) 2_666 . ?
N4 K2 C21 110.53(9) . . ?
C25 K2 C21 40.84(9) . . ?
C26 K2 C21 22.98(8) . . ?
C24 K2 C21 46.97(9) . . ?
N3 K2 C23 90.59(10) . . ?
N5 K2 C23 127.93(11) . . ?
N4 K2 C23 72.63(10) 2_666 . ?
N2 K2 C23 114.60(10) . . ?
S3 K2 C23 123.04(9) 2_666 . ?
N4 K2 C23 108.14(10) . . ?
C25 K2 C23 39.92(11) . . ?
C26 K2 C23 46.26(10) . . ?
C24 K2 C23 22.45(10) . . ?
C21 K2 C23 39.26(9) . . ?
N3 K2 C22 69.31(9) . . ?
N5 K2 C22 133.82(10) . . ?
N4 K2 C22 90.97(9) 2_666 . ?
N2 K2 C22 92.90(9) . . ?
S3 K2 C22 123.31(7) 2_666 . ?
N4 K2 C22 120.97(9) . . ?
C25 K2 C22 46.44(10) . . ?
C26 K2 C22 39.56(9) . . ?
C24 K2 C22 39.58(10) . . ?
C21 K2 C22 22.18(8) . . ?
C23 K2 C22 22.08(9) . . ?
C1 P1 C3 109.89(16) . . ?
C1 P1 C9 102.57(17) . . ?
C3 P1 C9 106.71(17) . . ?
C1 P1 S1 112.03(12) . . ?
C3 P1 S1 113.21(13) . . ?
C9 P1 S1 111.79(12) . . ?
C2 P2 C15 107.81(17) . . ?
C2 P2 C21 102.05(16) . . ?
C15 P2 C21 104.54(16) . . ?
C2 P2 S2 114.10(12) . . ?
C15 P2 S2 114.75(13) . . ?
C21 P2 S2 112.42(12) . . ?
C27 P3 C29 110.54(16) . . ?
C27 P3 C35 103.36(17) . . ?
C29 P3 C35 105.95(17) . . ?
C27 P3 S3 112.18(12) . . ?
C29 P3 S3 111.74(13) . . ?
C35 P3 S3 112.61(13) . . ?
C28 P4 C41 105.47(16) . . ?
C28 P4 C47 102.88(16) . . ?
C41 P4 C47 104.02(17) . . ?
C28 P4 S4 115.02(13) . . ?
C41 P4 S4 115.49(13) . . ?
C47 P4 S4 112.60(13) . . ?
P1 S1 K1 82.69(5) . 2_566 ?
P3 S3 K2 89.12(5) . 2_666 ?
N2 N1 C1 107.4(3) . . ?
N2 N1 K1 127.7(2) . 2_566 ?
C1 N1 K1 120.5(2) . 2_566 ?
N2 N1 K1 56.19(17) . . ?
C1 N1 K1 143.0(2) . . ?
K1 N1 K1 91.15(8) 2_566 . ?
N3 N2 N1 110.5(3) . . ?
N3 N2 K1 131.7(2) . . ?
N1 N2 K1 100.0(2) . . ?
N3 N2 K2 56.62(18) . . ?
N1 N2 K2 166.6(2) . . ?
K1 N2 K2 92.53(9) . . ?
N2 N3 C2 107.9(3) . . ?
N2 N3 K2 99.1(2) . . ?
C2 N3 K2 152.6(2) . . ?
N5 N4 C27 107.8(3) . . ?
N5 N4 K2 127.5(2) . 2_666 ?
C27 N4 K2 124.1(2) . 2_666 ?
N5 N4 K2 57.05(18) . . ?
C27 N4 K2 133.5(2) . . ?
K2 N4 K2 88.47(9) 2_666 . ?
N6 N5 N4 110.2(3) . . ?
N6 N5 K2 122.9(2) . . ?
N4 N5 K2 99.3(2) . . ?
N6 N5 K1 56.69(17) . . ?
N4 N5 K1 166.5(2) . . ?
K2 N5 K1 91.41(9) . . ?
N5 N6 C28 108.2(3) . . ?
N5 N6 K1 99.1(2) . . ?
C28 N6 K1 152.4(2) . . ?
N1 C1 C2 107.3(3) . . ?
N1 C1 P1 114.5(2) . . ?
C2 C1 P1 138.2(3) . . ?
N3 C2 C1 106.7(3) . . ?
N3 C2 P2 116.3(3) . . ?
C1 C2 P2 136.3(3) . . ?
C4 C3 C8 119.4(4) . . ?
C4 C3 P1 121.3(3) . . ?
C8 C3 P1 119.2(3) . . ?
C5 C4 C3 120.0(4) . . ?
C6 C5 C4 120.0(4) . . ?
C7 C6 C5 120.2(4) . . ?
C6 C7 C8 120.3(4) . . ?
C7 C8 C3 120.1(4) . . ?
C10 C9 C14 119.2(4) . . ?
C10 C9 P1 119.0(3) . . ?
C14 C9 P1 121.8(3) . . ?
C10 C9 K1 84.1(2) . 2_566 ?
C14 C9 K1 104.1(2) . 2_566 ?
P1 C9 K1 81.35(12) . 2_566 ?
C9 C10 C11 120.4(4) . . ?
C12 C11 C10 120.0(4) . . ?
C11 C12 C13 120.1(4) . . ?
C14 C13 C12 120.1(4) . . ?
C13 C14 C9 120.3(4) . . ?
C13 C14 K1 130.3(2) . . ?
C9 C14 K1 75.1(2) . . ?
C16 C15 C20 119.1(4) . . ?
C16 C15 P2 118.8(3) . . ?
C20 C15 P2 121.9(3) . . ?
C17 C16 C15 120.4(4) . . ?
C18 C17 C16 120.4(4) . . ?
C17 C18 C19 121.0(4) . . ?
C18 C19 C20 119.3(5) . . ?
C19 C20 C15 119.8(4) . . ?
C22 C21 C26 118.9(4) . . ?
C22 C21 P2 119.8(3) . . ?
C26 C21 P2 121.2(3) . . ?
C22 C21 K2 82.7(2) . . ?
C26 C21 K2 72.1(2) . . ?
P2 C21 K2 112.78(14) . . ?
C21 C22 C23 120.0(4) . . ?
C21 C22 K2 75.2(2) . . ?
C23 C22 K2 77.2(3) . . ?
C24 C23 C22 121.2(4) . . ?
C24 C23 K2 73.2(3) . . ?
C22 C23 K2 80.8(3) . . ?
C23 C24 C25 119.0(4) . . ?
C23 C24 K2 84.4(3) . . ?
C25 C24 K2 74.1(2) . . ?
C24 C25 C26 120.1(4) . . ?
C24 C25 K2 82.5(2) . . ?
C26 C25 K2 79.6(2) . . ?
C25 C26 C21 120.8(4) . . ?
C25 C26 K2 76.7(2) . . ?
C21 C26 K2 84.9(2) . . ?
N4 C27 C28 106.8(3) . . ?
N4 C27 P3 114.8(3) . . ?
C28 C27 P3 138.4(3) . . ?
N6 C28 C27 107.0(3) . . ?
N6 C28 P4 117.6(3) . . ?
C27 C28 P4 135.4(3) . . ?
C34 C29 C30 119.3(4) . . ?
C34 C29 P3 119.0(3) . . ?
C30 C29 P3 121.6(3) . . ?
C29 C30 C31 119.6(4) . . ?
C32 C31 C30 120.5(4) . . ?
C33 C32 C31 119.8(4) . . ?
C32 C33 C34 120.5(4) . . ?
C33 C34 C29 120.2(4) . . ?
C40 C35 C36 118.5(4) . . ?
C40 C35 P3 120.1(3) . . ?
C36 C35 P3 121.4(3) . . ?
C37 C36 C35 120.7(4) . . ?
C36 C37 C38 119.8(4) . . ?
C39 C38 C37 120.2(4) . . ?
C38 C39 C40 119.7(4) . . ?
C35 C40 C39 121.1(4) . . ?
C42 C41 C46 119.2(3) . . ?
C42 C41 P4 119.4(3) . . ?
C46 C41 P4 121.1(3) . . ?
C43 C42 C41 119.9(4) . . ?
C44 C43 C42 120.6(4) . . ?
C43 C44 C45 119.9(4) . . ?
C46 C45 C44 119.9(4) . . ?
C45 C46 C41 120.4(4) . . ?
C48 C47 C52 117.9(4) . . ?
C48 C47 P4 120.0(3) . . ?
C52 C47 P4 122.1(3) . . ?
C48 C47 K1 80.4(2) . . ?
C52 C47 K1 75.8(2) . . ?
P4 C47 K1 112.43(14) . . ?
C47 C48 C49 120.8(4) . . ?
C47 C48 K1 77.6(2) . . ?
C49 C48 K1 77.6(3) . . ?
C50 C49 C48 120.5(4) . . ?
C50 C49 K1 75.9(3) . . ?
C48 C49 K1 80.2(3) . . ?
C49 C50 C51 119.8(4) . . ?
C49 C50 K1 82.0(3) . . ?
C51 C50 K1 77.6(3) . . ?
C50 C51 C52 120.1(4) . . ?
C50 C51 K1 80.0(3) . . ?
C52 C51 K1 79.7(3) . . ?
C51 C52 C47 120.9(4) . . ?
C51 C52 K1 77.5(3) . . ?
C47 C52 K1 81.6(2) . . ?
C53 O1 C56 106(2) . . ?
C54 C53 O1 96.2(16) . . ?
C55 C54 C53 110.9(18) . . ?
C54 C55 C56 110.9(15) . . ?
C55 C56 O1 99.3(16) . . ?
C53A O1A C56A 109(2) . . ?
C54A C53A O1A 98.8(16) . . ?
C55A C54A C53A 113.3(18) . . ?
C56A C55A C54A 108(2) . . ?
C55A C56A O1A 97.8(17) . . ?

loop_
_geom_bond_atom_site_label_1
_geom_bond_atom_site_label_2
_geom_bond_distance
_geom_bond_site_symmetry_2
_geom_bond_publ_flag
K1 N1 3.256(3) . ?
K1 N2 2.746(3) . ?
K1 N5 3.216(3) . ?
K1 N6 2.722(3) . ?
K1 N1 2.787(3) 2_566 ?
K1 S1 3.3429(15) 2_566 ?
K1 C9 3.454(4) 2_566 ?
K1 C10 3.587(4) 2_566 ?
K1 C47 3.595(4) . ?
K1 C48 3.630(5) . ?
K1 C49 3.598(5) . ?
K1 C50 3.524(5) . ?
K1 C51 3.495(5) . ?
K1 C52 3.523(4) . ?
K2 N2 3.200(3) . ?
K2 N3 2.706(3) . ?
K2 N4 3.280(3) . ?
K2 N5 2.789(3) . ?
K2 N4 2.792(3) 2_666 ?
K2 S3 3.2235(14) 2_666 ?
K2 C21 3.539(4) . ?
K2 C22 3.632(5) . ?
K2 C23 3.588(5) . ?
K2 C24 3.450(4) . ?
K2 C25 3.347(4) . ?
K2 C26 3.382(4) . ?
P1 C1 1.804(4) . ?
P1 C3 1.808(4) . ?
P1 C9 1.818(4) . ?
P1 S1 1.9599(14) . ?
P2 C2 1.800(3) . ?
P2 C15 1.805(4) . ?
P2 C21 1.831(4) . ?
P2 S2 1.9494(14) . ?
P3 C27 1.804(4) . ?
P3 C29 1.817(4) . ?
P3 C35 1.820(4) . ?
P3 S3 1.9632(14) . ?
P4 C28 1.803(4) . ?
P4 C41 1.803(4) . ?
P4 C47 1.824(4) . ?
P4 S4 1.9481(14) . ?
N1 N2 1.336(4) . ?
N1 C1 1.358(4) . ?
N2 N3 1.335(4) . ?
N3 C2 1.356(4) . ?
N4 N5 1.333(4) . ?
N4 C27 1.358(4) . ?
N5 N6 1.333(4) . ?
N6 C28 1.347(4) . ?
C1 C2 1.400(5) . ?
C3 C4 1.389(5) . ?
C3 C8 1.392(5) . ?
C4 C5 1.387(5) . ?
C5 C6 1.380(6) . ?
C6 C7 1.378(6) . ?
C7 C8 1.381(6) . ?
C9 C10 1.386(5) . ?
C9 C14 1.388(5) . ?
C10 C11 1.387(5) . ?
C11 C12 1.373(6) . ?
C12 C13 1.383(6) . ?
C13 C14 1.381(5) . ?
C15 C16 1.385(5) . ?
C15 C20 1.398(5) . ?
C16 C17 1.381(6) . ?
C17 C18 1.352(6) . ?
C18 C19 1.381(7) . ?
C19 C20 1.393(6) . ?
C21 C22 1.382(5) . ?
C21 C26 1.387(5) . ?
C22 C23 1.383(6) . ?
C23 C24 1.376(6) . ?
C24 C25 1.383(6) . ?
C25 C26 1.383(5) . ?
C27 C28 1.400(5) . ?
C29 C34 1.379(5) . ?
C29 C30 1.380(5) . ?
C30 C31 1.383(5) . ?
C31 C32 1.366(6) . ?
C32 C33 1.363(6) . ?
C33 C34 1.371(5) . ?
C35 C40 1.377(5) . ?
C35 C36 1.393(5) . ?
C36 C37 1.376(5) . ?
C37 C38 1.381(6) . ?
C38 C39 1.373(6) . ?
C39 C40 1.383(6) . ?
C41 C42 1.386(5) . ?
C41 C46 1.387(5) . ?
C42 C43 1.384(5) . ?
C43 C44 1.364(6) . ?
C44 C45 1.385(6) . ?
C45 C46 1.376(5) . ?
C47 C48 1.378(5) . ?
C47 C52 1.393(5) . ?
C48 C49 1.390(6) . ?
C49 C50 1.367(6) . ?
C50 C51 1.367(6) . ?
C51 C52 1.389(5) . ?
O1 C53 1.55(2) . ?
O1 C56 1.55(2) . ?
C53 C54 1.43(2) . ?
C54 C55 1.431(19) . ?
C55 C56 1.438(19) . ?
O1A C53A 1.55(2) . ?
O1A C56A 1.56(2) . ?
C53A C54A 1.43(2) . ?
C54A C55A 1.43(2) . ?
C55A C56A 1.43(2) . ?
